data_7107220
loop_
_publ_author_name
'Carl Redshaw'
'Mark R. J. Elsegood'
'Joseph A. Wright'
'Hugo Baillie-Johnson'
'Takehiko Yamato'
'Stephen De Giovanni'
'Anja Mueller'

_publ_section_title
;
 Cellular uptake of a fluorescent vanadyl sulfonylcalix[4]arene
;
_journal_name_full Chem.Commun.
_journal_page_first 1129
_journal_paper_doi 10.1039/c2cc16480a
_journal_volume 48
_journal_year 2012
_chemical_formula_moiety 'C46 H60 O15 S4 V, 2.25(C2 H3 N)'
_chemical_formula_sum 'C50.5 H66.75 N2.25 O15 S4 V'
_chemical_formula_weight 1124.49
_chemical_name_systematic
;
?
;
_space_group_IT_number 61
_symmetry_cell_setting orthorhombic
_symmetry_space_group_name_Hall '-P 2ac 2ab'
_symmetry_space_group_name_H-M 'P b c a'
_atom_sites_solution_hydrogens geom
_atom_sites_solution_primary direct
_atom_sites_solution_secondary difmap
_audit_creation_method SHELXL-97
_cell_angle_alpha 90.00
_cell_angle_beta 90.00
_cell_angle_gamma 90.00
_cell_formula_units_Z 8
_cell_length_a 25.0873(10)
_cell_length_b 16.7913(7)
_cell_length_c 26.7582(11)
_cell_measurement_reflns_used 24353
_cell_measurement_temperature 150(2)
_cell_measurement_theta_max 28.19
_cell_measurement_theta_min 2.16
_cell_volume 11271.8(8)
_computing_cell_refinement 'Bruker SAINT'
_computing_data_collection 'Bruker APEX 2'
_computing_data_reduction 'Bruker SAINT'
_computing_molecular_graphics 'Bruker SHELXTL'
_computing_publication_material 'Bruker SHELXTL and local programs'
_computing_structure_refinement 'SHELXL-97 (Sheldrick, 2008)'
_computing_structure_solution 'SHELXS-97 (Sheldrick, 2008)'
_diffrn_ambient_temperature 150(2)
_diffrn_measured_fraction_theta_full 0.999
_diffrn_measured_fraction_theta_max 0.999
_diffrn_measurement_device_type 'Bruker APEX 2 CCD diffractometer'
_diffrn_measurement_method '\w rotation with narrow frames'
_diffrn_radiation_monochromator graphite
_diffrn_radiation_source 'fine-focus sealed tube'
_diffrn_radiation_type MoK\a
_diffrn_radiation_wavelength 0.71073
_diffrn_reflns_av_R_equivalents 0.0456
_diffrn_reflns_av_sigmaI/netI 0.0261
_diffrn_reflns_limit_h_max 33
_diffrn_reflns_limit_h_min -33
_diffrn_reflns_limit_k_max 22
_diffrn_reflns_limit_k_min -22
_diffrn_reflns_limit_l_max 35
_diffrn_reflns_limit_l_min -35
_diffrn_reflns_number 112279
_diffrn_reflns_theta_full 28.32
_diffrn_reflns_theta_max 28.32
_diffrn_reflns_theta_min 1.62
_diffrn_standards_decay_% 0
_diffrn_standards_number 0
_exptl_absorpt_coefficient_mu 0.389
_exptl_absorpt_correction_T_max 0.948
_exptl_absorpt_correction_T_min 0.820
_exptl_absorpt_correction_type multi-scan
_exptl_absorpt_process_details 'SADABS v2008/1, Sheldrick, G.M., (2008)'
_exptl_crystal_colour red
_exptl_crystal_density_diffrn 1.325
_exptl_crystal_density_method 'not measured'
_exptl_crystal_description block
_exptl_crystal_F_000 4740
_exptl_crystal_size_max 0.53
_exptl_crystal_size_mid 0.24
_exptl_crystal_size_min 0.14
_refine_diff_density_max 0.757
_refine_diff_density_min -0.549
_refine_diff_density_rms 0.076
_refine_ls_extinction_method none
_refine_ls_goodness_of_fit_ref 1.033
_refine_ls_hydrogen_treatment constr
_refine_ls_matrix_type full
_refine_ls_number_parameters 733
_refine_ls_number_reflns 14036
_refine_ls_number_restraints 254
_refine_ls_restrained_S_all 1.035
_refine_ls_R_factor_all 0.0645
_refine_ls_R_factor_gt 0.0496
_refine_ls_shift/su_max 0.002
_refine_ls_shift/su_mean 0.000
_refine_ls_structure_factor_coef Fsqd
_refine_ls_weighting_details 'calc w=1/[\s^2^(Fo^2^)+(0.0821P)^2^+9.8582P] where P=(Fo^2^+2Fc^2^)/3'
_refine_ls_weighting_scheme calc
_refine_ls_wR_factor_gt 0.1361
_refine_ls_wR_factor_ref 0.1483
_reflns_number_gt 11231
_reflns_number_total 14036
_reflns_threshold_expression I>2\s(I)
_cod_data_source_file c2cc16480a.txt
_cod_data_source_block VI
_cod_original_sg_symbol_H-M Pbca
_cod_original_formula_sum 'C50.50 H66.75 N2.25 O15 S4 V'
_cod_database_code 7107220

loop_
_symmetry_equiv_pos_as_xyz
'x, y, z'
'-x+1/2, -y, z+1/2'
'-x, y+1/2, -z+1/2'
'x+1/2, -y+1/2, -z'
'-x, -y, -z'
'x-1/2, y, -z-1/2'
'x, -y-1/2, z-1/2'
'-x-1/2, y-1/2, z'

loop_
_atom_site_label
_atom_site_type_symbol
_atom_site_fract_x
_atom_site_fract_y
_atom_site_fract_z
_atom_site_U_iso_or_equiv
_atom_site_adp_type
_atom_site_occupancy
_atom_site_symmetry_multiplicity
_atom_site_calc_flag
_atom_site_refinement_flags
_atom_site_disorder_assembly
_atom_site_disorder_group
V1 V 0.668720(15) 0.62466(2) 0.189678(14) 0.02398(10) Uani 1 1 d . B .
O13 O 0.63382(7) 0.57650(10) 0.22853(6) 0.0312(4) Uani 1 1 d . . .
O1 O 0.65171(6) 0.56258(9) 0.13123(5) 0.0237(3) Uani 1 1 d . . .
O2 O 0.73386(6) 0.56171(9) 0.19472(6) 0.0258(3) Uani 1 1 d . . .
O3 O 0.72443(6) 0.32487(10) 0.17843(6) 0.0291(3) Uani 1 1 d . . .
H3 H 0.7129 0.2792 0.1717 0.044 Uiso 1 1 calc R . .
O4 O 0.57285(8) 0.43560(10) 0.18417(6) 0.0330(4) Uani 1 1 d . . .
H4 H 0.5662 0.4839 0.1789 0.049 Uiso 1 1 calc R . .
C1 C 0.64671(8) 0.58530(12) 0.08411(8) 0.0223(4) Uani 1 1 d . . .
C2 C 0.59967(8) 0.57190(12) 0.05667(8) 0.0234(4) Uani 1 1 d . . .
C3 C 0.59649(9) 0.58849(14) 0.00550(8) 0.0277(4) Uani 1 1 d . . .
H3A H 0.5643 0.5772 -0.0119 0.033 Uiso 1 1 calc R . .
C4 C 0.63915(10) 0.62107(15) -0.02057(8) 0.0310(5) Uani 1 1 d . A .
C5 C 0.68578(9) 0.63718(13) 0.00651(8) 0.0279(4) Uani 1 1 d . . .
H5 H 0.7156 0.6600 -0.0100 0.033 Uiso 1 1 calc R . .
C6 C 0.68887(9) 0.62006(12) 0.05729(8) 0.0239(4) Uani 1 1 d . . .
C7 C 0.63574(12) 0.6400(2) -0.07669(9) 0.0449(7) Uani 1 1 d DU . .
C8 C 0.5836(3) 0.6135(5) -0.09964(19) 0.074(3) Uani 0.615(8) 1 d PDU A 1
H8A H 0.5539 0.6345 -0.0798 0.111 Uiso 0.615(8) 1 calc PR A 1
H8B H 0.5820 0.5552 -0.1000 0.111 Uiso 0.615(8) 1 calc PR A 1
H8C H 0.5811 0.6337 -0.1339 0.111 Uiso 0.615(8) 1 calc PR A 1
C9 C 0.6353(3) 0.7348(3) -0.08172(17) 0.0521(15) Uani 0.615(8) 1 d PDU A 1
H9A H 0.6040 0.7564 -0.0645 0.078 Uiso 0.615(8) 1 calc PR A 1
H9B H 0.6340 0.7496 -0.1171 0.078 Uiso 0.615(8) 1 calc PR A 1
H9C H 0.6678 0.7567 -0.0666 0.078 Uiso 0.615(8) 1 calc PR A 1
C10 C 0.6836(3) 0.6094(5) -0.10356(19) 0.066(2) Uani 0.615(8) 1 d PDU A 1
H10A H 0.7159 0.6279 -0.0866 0.099 Uiso 0.615(8) 1 calc PR A 1
H10B H 0.6834 0.6292 -0.1380 0.099 Uiso 0.615(8) 1 calc PR A 1
H10C H 0.6829 0.5511 -0.1038 0.099 Uiso 0.615(8) 1 calc PR A 1
C8X C 0.6262(6) 0.5569(7) -0.1029(3) 0.086(4) Uani 0.385(8) 1 d PDU A 2
H8D H 0.6564 0.5216 -0.0961 0.130 Uiso 0.385(8) 1 calc PR A 2
H8E H 0.6228 0.5647 -0.1391 0.130 Uiso 0.385(8) 1 calc PR A 2
H8F H 0.5934 0.5328 -0.0899 0.130 Uiso 0.385(8) 1 calc PR A 2
C9X C 0.6872(5) 0.6718(10) -0.0986(3) 0.081(4) Uani 0.385(8) 1 d PDU A 2
H9D H 0.7159 0.6331 -0.0930 0.121 Uiso 0.385(8) 1 calc PR A 2
H9E H 0.6964 0.7223 -0.0823 0.121 Uiso 0.385(8) 1 calc PR A 2
H9F H 0.6827 0.6805 -0.1345 0.121 Uiso 0.385(8) 1 calc PR A 2
C10X C 0.5908(5) 0.6953(10) -0.0858(4) 0.103(6) Uani 0.385(8) 1 d PDU A 2
H10D H 0.5886 0.7073 -0.1216 0.155 Uiso 0.385(8) 1 calc PR A 2
H10E H 0.5966 0.7447 -0.0671 0.155 Uiso 0.385(8) 1 calc PR A 2
H10F H 0.5575 0.6705 -0.0748 0.155 Uiso 0.385(8) 1 calc PR A 2
S1 S 0.74643(2) 0.64665(3) 0.09099(2) 0.02354(12) Uani 1 1 d . . .
O5 O 0.72804(6) 0.69142(9) 0.13443(6) 0.0276(3) Uani 1 1 d . . .
O6 O 0.78222(7) 0.68631(10) 0.05724(6) 0.0315(4) Uani 1 1 d . . .
C11 C 0.76772(8) 0.53234(12) 0.16248(8) 0.0228(4) Uani 1 1 d . . .
C12 C 0.77698(8) 0.55964(12) 0.11318(8) 0.0225(4) Uani 1 1 d . . .
C13 C 0.81284(9) 0.52150(12) 0.08090(8) 0.0238(4) Uani 1 1 d . . .
H13 H 0.8179 0.5423 0.0482 0.029 Uiso 1 1 calc R . .
C14 C 0.84126(9) 0.45424(13) 0.09515(8) 0.0249(4) Uani 1 1 d . . .
C15 C 0.83301(8) 0.42702(13) 0.14402(8) 0.0247(4) Uani 1 1 d . . .
H15 H 0.8516 0.3811 0.1552 0.030 Uiso 1 1 calc R . .
C16 C 0.79853(8) 0.46518(12) 0.17648(8) 0.0233(4) Uani 1 1 d . . .
C17 C 0.88077(9) 0.41075(14) 0.06124(9) 0.0288(5) Uani 1 1 d . . .
C18 C 0.88111(11) 0.44430(16) 0.00803(10) 0.0379(6) Uani 1 1 d . . .
H18A H 0.8450 0.4423 -0.0058 0.057 Uiso 1 1 calc R . .
H18B H 0.9050 0.4124 -0.0129 0.057 Uiso 1 1 calc R . .
H18C H 0.8935 0.4996 0.0087 0.057 Uiso 1 1 calc R . .
C19 C 0.93681(10) 0.41993(18) 0.08355(11) 0.0420(6) Uani 1 1 d . . .
H19A H 0.9464 0.4765 0.0847 0.063 Uiso 1 1 calc R . .
H19B H 0.9626 0.3912 0.0627 0.063 Uiso 1 1 calc R . .
H19C H 0.9373 0.3980 0.1175 0.063 Uiso 1 1 calc R . .
C20 C 0.86568(11) 0.32206(14) 0.05843(10) 0.0371(6) Uani 1 1 d . . .
H20A H 0.8648 0.2996 0.0922 0.056 Uiso 1 1 calc R . .
H20B H 0.8922 0.2935 0.0383 0.056 Uiso 1 1 calc R . .
H20C H 0.8305 0.3166 0.0430 0.056 Uiso 1 1 calc R . .
S2 S 0.79337(2) 0.42925(3) 0.238297(19) 0.02370(12) Uani 1 1 d . . .
O7 O 0.80930(7) 0.49061(10) 0.27269(6) 0.0308(3) Uani 1 1 d . . .
O8 O 0.82204(6) 0.35426(10) 0.24068(6) 0.0293(3) Uani 1 1 d . . .
C21 C 0.69857(9) 0.35374(12) 0.21900(8) 0.0237(4) Uani 1 1 d . . .
C22 C 0.72546(9) 0.40842(13) 0.24952(8) 0.0240(4) Uani 1 1 d . . .
C23 C 0.70189(10) 0.44006(14) 0.29178(8) 0.0294(5) Uani 1 1 d . . .
H23 H 0.7212 0.4773 0.3115 0.035 Uiso 1 1 calc R . .
C24 C 0.65029(10) 0.41847(16) 0.30617(9) 0.0334(5) Uani 1 1 d . . .
C25 C 0.62330(10) 0.36580(15) 0.27549(9) 0.0315(5) Uani 1 1 d . . .
H25 H 0.5879 0.3506 0.2840 0.038 Uiso 1 1 calc R . .
C26 C 0.64647(9) 0.33452(13) 0.23269(8) 0.0263(4) Uani 1 1 d . . .
C27 C 0.62718(13) 0.4510(2) 0.35493(10) 0.0470(7) Uani 1 1 d . . .
C28 C 0.6269(3) 0.5418(2) 0.35331(17) 0.106(2) Uani 1 1 d . . .
H28A H 0.6632 0.5612 0.3479 0.160 Uiso 1 1 calc R . .
H28B H 0.6133 0.5625 0.3851 0.160 Uiso 1 1 calc R . .
H28C H 0.6039 0.5598 0.3259 0.160 Uiso 1 1 calc R . .
C29 C 0.66439(14) 0.4259(2) 0.39853(11) 0.0594(9) Uani 1 1 d . . .
H29A H 0.6718 0.3687 0.3963 0.089 Uiso 1 1 calc R . .
H29B H 0.6470 0.4375 0.4305 0.089 Uiso 1 1 calc R . .
H29C H 0.6979 0.4556 0.3964 0.089 Uiso 1 1 calc R . .
C30 C 0.57258(14) 0.4147(3) 0.36590(13) 0.0699(11) Uani 1 1 d . . .
H30A H 0.5474 0.4303 0.3397 0.105 Uiso 1 1 calc R . .
H30B H 0.5597 0.4339 0.3983 0.105 Uiso 1 1 calc R . .
H30C H 0.5756 0.3565 0.3667 0.105 Uiso 1 1 calc R . .
S3 S 0.60992(2) 0.26656(3) 0.19612(2) 0.02903(13) Uani 1 1 d . . .
O9 O 0.64630(7) 0.20416(10) 0.18083(7) 0.0353(4) Uani 1 1 d . . .
O10 O 0.56291(7) 0.24498(12) 0.22334(7) 0.0420(4) Uani 1 1 d . . .
C31 C 0.57448(9) 0.39650(13) 0.14061(8) 0.0253(4) Uani 1 1 d . . .
C32 C 0.59094(9) 0.31667(13) 0.14049(8) 0.0264(4) Uani 1 1 d . . .
C33 C 0.59036(9) 0.27082(14) 0.09693(9) 0.0301(5) Uani 1 1 d . . .
H33 H 0.6020 0.2170 0.0984 0.036 Uiso 1 1 calc R . .
C34 C 0.57321(9) 0.30179(14) 0.05160(9) 0.0295(5) Uani 1 1 d . . .
C35 C 0.55920(9) 0.38213(13) 0.05070(9) 0.0278(4) Uani 1 1 d . . .
H35 H 0.5488 0.4057 0.0199 0.033 Uiso 1 1 calc R . .
C36 C 0.56014(8) 0.42859(13) 0.09382(8) 0.0241(4) Uani 1 1 d . . .
C37 C 0.57062(10) 0.25284(15) 0.00330(10) 0.0366(6) Uani 1 1 d . . .
C38 C 0.58168(16) 0.16545(19) 0.01286(13) 0.0636(10) Uani 1 1 d . . .
H38A H 0.5552 0.1444 0.0363 0.095 Uiso 1 1 calc R . .
H38B H 0.6174 0.1594 0.0272 0.095 Uiso 1 1 calc R . .
H38C H 0.5796 0.1360 -0.0187 0.095 Uiso 1 1 calc R . .
C39 C 0.51577(12) 0.26128(18) -0.02045(12) 0.0506(8) Uani 1 1 d . . .
H39A H 0.5147 0.2312 -0.0518 0.076 Uiso 1 1 calc R . .
H39B H 0.5086 0.3176 -0.0273 0.076 Uiso 1 1 calc R . .
H39C H 0.4887 0.2405 0.0025 0.076 Uiso 1 1 calc R . .
C40 C 0.61214(17) 0.2860(3) -0.03416(14) 0.0715(11) Uani 1 1 d . . .
H40A H 0.6478 0.2829 -0.0194 0.107 Uiso 1 1 calc R . .
H40B H 0.6037 0.3417 -0.0419 0.107 Uiso 1 1 calc R . .
H40C H 0.6112 0.2545 -0.0650 0.107 Uiso 1 1 calc R . .
S4 S 0.54348(2) 0.52996(3) 0.086476(19) 0.02341(12) Uani 1 1 d . . .
O11 O 0.53687(6) 0.56431(9) 0.13571(6) 0.0278(3) Uani 1 1 d . . .
O12 O 0.49946(6) 0.53517(10) 0.05231(6) 0.0303(3) Uani 1 1 d . . .
O14 O 0.62722(7) 0.70672(10) 0.17420(6) 0.0327(4) Uani 1 1 d DU B .
C41 C 0.57405(11) 0.73159(17) 0.18183(11) 0.0421(6) Uani 1 1 d DU . .
H41A H 0.5524 0.7134 0.1531 0.063 Uiso 0.671(7) 1 calc PR B 1
H41B H 0.5733 0.7905 0.1819 0.063 Uiso 0.671(7) 1 calc PR B 1
H41C H 0.5527 0.6825 0.1859 0.063 Uiso 0.329(7) 1 calc PR B 2
H41D H 0.5623 0.7564 0.1501 0.063 Uiso 0.329(7) 1 calc PR B 2
C42 C 0.54911(16) 0.7036(3) 0.22711(15) 0.0411(11) Uani 0.671(7) 1 d PDU B 1
H42A H 0.5535 0.6450 0.2288 0.049 Uiso 0.671(7) 1 calc PR B 1
H42B H 0.5104 0.7147 0.2249 0.049 Uiso 0.671(7) 1 calc PR B 1
C43 C 0.5709(4) 0.7410(8) 0.2784(3) 0.107(5) Uani 0.671(7) 1 d PDU B 1
H43A H 0.5515 0.7178 0.3066 0.160 Uiso 0.671(7) 1 calc PR B 1
H43B H 0.5656 0.7988 0.2780 0.160 Uiso 0.671(7) 1 calc PR B 1
H43C H 0.6090 0.7293 0.2818 0.160 Uiso 0.671(7) 1 calc PR B 1
C42X C 0.5576(3) 0.7851(5) 0.2215(3) 0.040(2) Uani 0.329(7) 1 d PDU B 2
H42C H 0.5191 0.7975 0.2188 0.048 Uiso 0.329(7) 1 calc PR B 2
H42D H 0.5781 0.8355 0.2202 0.048 Uiso 0.329(7) 1 calc PR B 2
C43X C 0.5701(7) 0.7372(7) 0.2724(4) 0.041(3) Uiso 0.329(7) 1 d PDU B 2
H43D H 0.5599 0.7699 0.3012 0.062 Uiso 0.329(7) 1 calc PR B 2
H43E H 0.6083 0.7252 0.2742 0.062 Uiso 0.329(7) 1 calc PR B 2
H43F H 0.5497 0.6874 0.2729 0.062 Uiso 0.329(7) 1 calc PR B 2
O15 O 0.70710(7) 0.69663(10) 0.23998(6) 0.0306(3) Uani 1 1 d DU . .
C44 C 0.7523(2) 0.6730(3) 0.27263(17) 0.0335(12) Uani 0.596(9) 1 d PDU C 1
H44A H 0.7864 0.6862 0.2559 0.040 Uiso 0.596(9) 1 calc PR C 1
H44B H 0.7513 0.6147 0.2782 0.040 Uiso 0.596(9) 1 calc PR C 1
C45 C 0.7496(3) 0.7150(3) 0.32190(19) 0.0484(15) Uani 0.596(9) 1 d PDU C 1
H45A H 0.7143 0.7068 0.3375 0.058 Uiso 0.596(9) 1 calc PR C 1
H45B H 0.7553 0.7729 0.3173 0.058 Uiso 0.596(9) 1 calc PR C 1
C46 C 0.7939(2) 0.6797(4) 0.35540(16) 0.0986(17) Uani 1 1 d DU . .
H46A H 0.7932 0.7060 0.3881 0.148 Uiso 0.596(9) 1 calc PR C 1
H46B H 0.8286 0.6883 0.3396 0.148 Uiso 0.596(9) 1 calc PR C 1
H46C H 0.7878 0.6225 0.3597 0.148 Uiso 0.596(9) 1 calc PR C 1
H46D H 0.8301 0.6993 0.3614 0.148 Uiso 0.404(9) 1 calc PR C 2
H46E H 0.7925 0.6223 0.3619 0.148 Uiso 0.404(9) 1 calc PR C 2
H46F H 0.7689 0.7073 0.3777 0.148 Uiso 0.404(9) 1 calc PR C 2
C44X C 0.7242(4) 0.6697(5) 0.2886(3) 0.048(2) Uani 0.404(9) 1 d PDU C 2
H44C H 0.7227 0.6108 0.2896 0.057 Uiso 0.404(9) 1 calc PR C 2
H44D H 0.6992 0.6902 0.3142 0.057 Uiso 0.404(9) 1 calc PR C 2
C45X C 0.7785(4) 0.6955(8) 0.3016(4) 0.077(4) Uani 0.404(9) 1 d PDU C 2
H45C H 0.7817 0.7533 0.2950 0.092 Uiso 0.404(9) 1 calc PR C 2
H45D H 0.8041 0.6677 0.2795 0.092 Uiso 0.404(9) 1 calc PR C 2
N1 N 0.73417(18) 0.4385(3) -0.02511(14) 0.0951(13) Uani 1 1 d D . .
C47 C 0.72210(14) 0.4164(2) 0.01307(14) 0.0564(8) Uani 1 1 d D . .
C48 C 0.70725(11) 0.38783(16) 0.06235(12) 0.0430(6) Uani 1 1 d D . .
H48A H 0.6928 0.3338 0.0596 0.064 Uiso 1 1 calc R . .
H48B H 0.6802 0.4232 0.0767 0.064 Uiso 1 1 calc R . .
H48C H 0.7388 0.3872 0.0840 0.064 Uiso 1 1 calc R . .
N2 N 0.9598(4) 0.4379(6) 0.2239(4) 0.200(4) Uani 1 1 d DU . .
C49 C 0.9481(4) 0.4942(8) 0.2487(4) 0.171(4) Uani 1 1 d DU . .
C50 C 0.9302(3) 0.5604(4) 0.2815(3) 0.134(2) Uani 1 1 d DU . .
H50A H 0.8913 0.5590 0.2847 0.201 Uiso 1 1 calc R . .
H50B H 0.9411 0.6114 0.2669 0.201 Uiso 1 1 calc R . .
H50C H 0.9464 0.5545 0.3146 0.201 Uiso 1 1 calc R . .
N3 N 0.4850(9) 0.1432(13) 0.0952(8) 0.122(5) Uiso 0.25 1 d PDU . .
C51 C 0.5089(11) 0.1140(17) 0.1274(9) 0.122(5) Uiso 0.25 1 d PDU . .
C52 C 0.5337(11) 0.0764(16) 0.1701(9) 0.122(5) Uiso 0.25 1 d PDU . .

loop_
_atom_site_aniso_label
_atom_site_aniso_U_11
_atom_site_aniso_U_22
_atom_site_aniso_U_33
_atom_site_aniso_U_23
_atom_site_aniso_U_13
_atom_site_aniso_U_12
V1 0.02604(19) 0.02387(18) 0.02204(18) -0.00203(13) 0.00091(13) -0.00057(14)
O13 0.0349(9) 0.0334(9) 0.0254(8) 0.0003(7) 0.0035(6) -0.0019(7)
O1 0.0284(7) 0.0233(7) 0.0194(7) 0.0014(6) -0.0036(6) -0.0011(6)
O2 0.0278(8) 0.0260(8) 0.0236(7) -0.0005(6) -0.0002(6) 0.0011(6)
O3 0.0285(8) 0.0258(8) 0.0331(8) -0.0075(7) 0.0029(6) -0.0019(6)
O4 0.0456(10) 0.0282(8) 0.0251(8) -0.0009(6) -0.0030(7) 0.0047(7)
C1 0.0268(10) 0.0197(9) 0.0204(9) -0.0022(7) -0.0016(8) 0.0044(8)
C2 0.0243(10) 0.0226(9) 0.0232(10) -0.0020(8) -0.0013(8) 0.0040(8)
C3 0.0305(11) 0.0287(11) 0.0238(10) -0.0025(8) -0.0046(8) 0.0039(9)
C4 0.0370(12) 0.0350(12) 0.0209(10) 0.0003(9) -0.0002(9) 0.0033(10)
C5 0.0313(11) 0.0270(11) 0.0253(11) 0.0005(8) 0.0032(9) 0.0027(9)
C6 0.0253(10) 0.0214(10) 0.0250(10) -0.0008(8) -0.0019(8) 0.0032(8)
C7 0.0459(15) 0.0685(19) 0.0203(11) 0.0032(12) -0.0026(10) -0.0052(14)
C8 0.079(4) 0.119(6) 0.025(2) 0.019(3) -0.020(3) -0.045(4)
C9 0.067(4) 0.059(3) 0.030(2) 0.016(2) -0.004(2) 0.000(3)
C10 0.083(4) 0.090(5) 0.025(2) 0.001(3) 0.013(2) 0.015(4)
C8X 0.116(10) 0.117(8) 0.026(4) -0.025(5) 0.007(5) -0.037(7)
C9X 0.093(6) 0.125(11) 0.024(4) 0.021(5) 0.003(4) -0.038(7)
C10X 0.110(9) 0.159(13) 0.041(5) 0.039(7) -0.009(6) 0.055(10)
S1 0.0253(2) 0.0193(2) 0.0261(3) 0.00219(19) -0.0013(2) -0.00021(19)
O5 0.0326(8) 0.0206(7) 0.0295(8) -0.0020(6) -0.0040(6) -0.0002(6)
O6 0.0319(8) 0.0264(8) 0.0362(9) 0.0084(7) 0.0013(7) -0.0028(7)
C11 0.0225(10) 0.0212(9) 0.0245(10) -0.0013(8) -0.0023(8) -0.0030(8)
C12 0.0217(9) 0.0189(9) 0.0269(10) 0.0018(8) -0.0031(8) -0.0015(8)
C13 0.0250(10) 0.0221(10) 0.0243(10) 0.0015(8) -0.0007(8) -0.0034(8)
C14 0.0229(10) 0.0231(10) 0.0286(11) 0.0001(8) 0.0007(8) -0.0012(8)
C15 0.0233(10) 0.0223(10) 0.0285(11) 0.0030(8) -0.0032(8) 0.0000(8)
C16 0.0244(10) 0.0215(10) 0.0239(10) 0.0025(8) -0.0037(8) -0.0033(8)
C17 0.0302(11) 0.0253(10) 0.0311(11) 0.0000(9) 0.0057(9) 0.0025(9)
C18 0.0458(14) 0.0342(13) 0.0336(13) 0.0042(10) 0.0130(11) 0.0055(11)
C19 0.0273(12) 0.0485(16) 0.0502(16) -0.0017(13) 0.0053(11) 0.0045(11)
C20 0.0474(15) 0.0255(11) 0.0386(13) -0.0015(10) 0.0070(11) 0.0026(10)
S2 0.0254(2) 0.0229(2) 0.0227(2) 0.00229(19) -0.00429(19) -0.00201(19)
O7 0.0350(9) 0.0310(8) 0.0265(8) -0.0007(6) -0.0068(7) -0.0073(7)
O8 0.0298(8) 0.0273(8) 0.0309(8) 0.0065(6) -0.0049(6) 0.0015(6)
C21 0.0268(10) 0.0208(9) 0.0235(10) 0.0030(8) -0.0022(8) 0.0012(8)
C22 0.0256(10) 0.0226(10) 0.0237(10) 0.0026(8) -0.0004(8) -0.0012(8)
C23 0.0366(12) 0.0288(11) 0.0229(10) -0.0002(9) -0.0017(9) -0.0012(9)
C24 0.0374(13) 0.0392(13) 0.0237(11) 0.0016(9) 0.0051(9) 0.0021(10)
C25 0.0288(11) 0.0388(13) 0.0268(11) 0.0086(9) 0.0025(9) -0.0018(10)
C26 0.0271(10) 0.0261(10) 0.0256(10) 0.0045(8) -0.0037(8) -0.0026(8)
C27 0.0526(17) 0.0576(18) 0.0309(13) -0.0046(12) 0.0141(12) -0.0002(14)
C28 0.196(6) 0.055(2) 0.068(3) 0.0094(19) 0.074(3) 0.043(3)
C29 0.059(2) 0.088(3) 0.0314(14) -0.0112(15) 0.0046(13) -0.0014(18)
C30 0.0494(19) 0.119(3) 0.0412(17) -0.0026(19) 0.0132(14) 0.005(2)
S3 0.0283(3) 0.0258(3) 0.0330(3) 0.0058(2) -0.0058(2) -0.0061(2)
O9 0.0371(9) 0.0241(8) 0.0448(10) 0.0036(7) -0.0126(8) -0.0014(7)
O10 0.0352(9) 0.0460(11) 0.0449(11) 0.0119(9) -0.0021(8) -0.0146(8)
C31 0.0238(10) 0.0253(10) 0.0267(10) -0.0015(8) -0.0025(8) -0.0015(8)
C32 0.0252(10) 0.0229(10) 0.0310(11) 0.0019(8) -0.0061(8) -0.0016(8)
C33 0.0275(11) 0.0233(10) 0.0395(13) -0.0027(9) -0.0085(9) 0.0002(9)
C34 0.0273(11) 0.0275(11) 0.0339(12) -0.0085(9) -0.0095(9) 0.0036(9)
C35 0.0271(11) 0.0286(11) 0.0275(11) -0.0030(9) -0.0077(8) 0.0029(9)
C36 0.0215(9) 0.0225(10) 0.0284(11) -0.0012(8) -0.0043(8) 0.0012(8)
C37 0.0383(13) 0.0322(12) 0.0393(13) -0.0140(10) -0.0140(11) 0.0062(10)
C38 0.089(3) 0.0402(16) 0.062(2) -0.0223(15) -0.0349(19) 0.0243(17)
C39 0.0529(17) 0.0409(15) 0.0579(18) -0.0207(13) -0.0289(14) 0.0110(13)
C40 0.077(2) 0.080(3) 0.057(2) -0.0376(19) 0.0170(18) -0.024(2)
S4 0.0225(2) 0.0236(2) 0.0241(2) -0.00199(19) -0.00324(19) 0.00373(19)
O11 0.0296(8) 0.0278(8) 0.0259(8) -0.0033(6) 0.0013(6) 0.0049(6)
O12 0.0253(8) 0.0326(8) 0.0332(8) -0.0002(7) -0.0092(6) 0.0050(6)
O14 0.0408(9) 0.0279(8) 0.0293(8) -0.0011(7) -0.0017(7) 0.0038(7)
C41 0.0435(14) 0.0411(14) 0.0416(14) -0.0017(11) 0.0012(11) 0.0198(12)
C42 0.0321(19) 0.044(2) 0.048(2) -0.0069(18) 0.0083(16) -0.0006(16)
C43 0.052(4) 0.227(12) 0.041(3) -0.055(5) 0.010(3) -0.020(5)
C42X 0.029(4) 0.045(5) 0.047(5) -0.007(3) 0.007(3) -0.003(3)
O15 0.0376(9) 0.0263(8) 0.0281(8) -0.0035(6) -0.0062(7) 0.0010(7)
C44 0.034(3) 0.039(2) 0.027(2) -0.0007(17) -0.0013(18) -0.0023(19)
C45 0.069(4) 0.044(3) 0.032(2) -0.001(2) -0.009(2) -0.007(3)
C46 0.115(4) 0.129(4) 0.052(2) 0.013(2) -0.032(2) 0.016(3)
C44X 0.064(6) 0.045(4) 0.034(4) 0.005(3) -0.007(4) -0.002(4)
C45X 0.059(6) 0.106(8) 0.066(6) 0.053(6) -0.024(5) -0.031(6)
N1 0.098(3) 0.126(4) 0.061(2) 0.010(2) -0.008(2) -0.024(3)
C47 0.0516(18) 0.061(2) 0.057(2) -0.0008(16) -0.0106(15) -0.0101(15)
C48 0.0362(13) 0.0319(13) 0.0607(18) -0.0042(12) -0.0042(12) -0.0037(11)
N2 0.182(8) 0.241(11) 0.178(9) -0.006(6) 0.027(6) -0.033(8)
C49 0.099(6) 0.243(13) 0.170(9) -0.031(7) 0.002(6) -0.037(7)
C50 0.100(4) 0.119(5) 0.184(7) 0.040(4) -0.060(4) -0.050(4)

loop_
_atom_type_symbol
_atom_type_description
_atom_type_scat_dispersion_real
_atom_type_scat_dispersion_imag
_atom_type_scat_source
C C 0.0033 0.0016 'International Tables Vol C Tables 4.2.6.8 and 6.1.1.4'
H H 0.0000 0.0000 'International Tables Vol C Tables 4.2.6.8 and 6.1.1.4'
N N 0.0061 0.0033 'International Tables Vol C Tables 4.2.6.8 and 6.1.1.4'
O O 0.0106 0.0060 'International Tables Vol C Tables 4.2.6.8 and 6.1.1.4'
S S 0.1246 0.1234 'International Tables Vol C Tables 4.2.6.8 and 6.1.1.4'
V V 0.3005 0.5294 'International Tables Vol C Tables 4.2.6.8 and 6.1.1.4'

loop_
_geom_angle_atom_site_label_1
_geom_angle_atom_site_label_2
_geom_angle_atom_site_label_3
_geom_angle
O13 V1 O14 103.03(9)
O13 V1 O1 97.71(8)
O14 V1 O1 95.78(7)
O13 V1 O2 98.12(8)
O14 V1 O2 158.06(8)
O1 V1 O2 87.05(6)
O13 V1 O15 97.47(8)
O14 V1 O15 88.34(7)
O1 V1 O15 162.94(7)
O2 V1 O15 83.14(7)
O13 V1 O5 174.85(8)
O14 V1 O5 81.74(7)
O1 V1 O5 83.63(6)
O2 V1 O5 76.95(6)
O15 V1 O5 80.58(6)
C1 O1 V1 129.66(13)
C11 O2 V1 134.67(14)
O1 C1 C6 122.36(19)
O1 C1 C2 122.03(19)
C6 C1 C2 115.51(19)
C3 C2 C1 121.7(2)
C3 C2 S4 118.41(17)
C1 C2 S4 119.81(16)
C4 C3 C2 121.7(2)
C3 C4 C5 117.3(2)
C3 C4 C7 121.9(2)
C5 C4 C7 120.7(2)
C6 C5 C4 120.8(2)
C5 C6 C1 122.9(2)
C5 C6 S1 119.59(17)
C1 C6 S1 117.46(16)
C10 C7 C8 113.6(5)
C10X C7 C9X 111.4(8)
C10X C7 C4 109.5(4)
C10 C7 C4 110.8(3)
C8 C7 C4 112.6(3)
C9X C7 C4 113.7(4)
C10X C7 C8X 111.4(9)
C9X C7 C8X 105.6(7)
C4 C7 C8X 105.1(4)
C10 C7 C9 107.9(4)
C8 C7 C9 104.7(4)
C4 C7 C9 106.8(3)
O6 S1 O5 117.35(10)
O6 S1 C12 109.01(10)
O5 S1 C12 107.33(10)
O6 S1 C6 107.94(10)
O5 S1 C6 106.23(10)
C12 S1 C6 108.71(10)
S1 O5 V1 116.75(9)
O2 C11 C12 126.83(19)
O2 C11 C16 118.68(19)
C12 C11 C16 114.48(19)
C13 C12 C11 122.11(19)
C13 C12 S1 116.91(16)
C11 C12 S1 120.89(16)
C14 C13 C12 122.1(2)
C13 C14 C15 116.5(2)
C13 C14 C17 123.9(2)
C15 C14 C17 119.6(2)
C16 C15 C14 121.8(2)
C15 C16 C11 122.9(2)
C15 C16 S2 118.41(16)
C11 C16 S2 118.66(16)
C14 C17 C18 112.31(19)
C14 C17 C19 108.4(2)
C18 C17 C19 108.6(2)
C14 C17 C20 109.38(19)
C18 C17 C20 108.2(2)
C19 C17 C20 110.0(2)
O7 S2 O8 117.11(10)
O7 S2 C22 107.53(10)
O8 S2 C22 107.39(10)
O7 S2 C16 109.53(10)
O8 S2 C16 107.54(10)
C22 S2 C16 107.33(10)
O3 C21 C26 125.2(2)
O3 C21 C22 118.09(19)
C26 C21 C22 116.7(2)
C23 C22 C21 121.5(2)
C23 C22 S2 118.43(17)
C21 C22 S2 119.68(17)
C22 C23 C24 121.4(2)
C25 C24 C23 117.1(2)
C25 C24 C27 123.3(2)
C23 C24 C27 119.6(2)
C24 C25 C26 121.8(2)
C25 C26 C21 121.4(2)
C25 C26 S3 119.07(18)
C21 C26 S3 119.45(17)
C28 C27 C30 113.6(4)
C28 C27 C24 109.6(2)
C30 C27 C24 111.2(3)
C28 C27 C29 107.2(4)
C30 C27 C29 106.6(3)
C24 C27 C29 108.4(2)
O10 S3 O9 118.64(12)
O10 S3 C26 108.05(11)
O9 S3 C26 107.32(11)
O10 S3 C32 109.00(11)
O9 S3 C32 105.97(11)
C26 S3 C32 107.37(10)
O4 C31 C32 118.7(2)
O4 C31 C36 125.3(2)
C32 C31 C36 116.0(2)
C33 C32 C31 121.7(2)
C33 C32 S3 116.18(17)
C31 C32 S3 122.02(17)
C34 C33 C32 121.7(2)
C33 C34 C35 117.1(2)
C33 C34 C37 123.3(2)
C35 C34 C37 119.6(2)
C36 C35 C34 121.5(2)
C35 C36 C31 121.7(2)
C35 C36 S4 116.37(17)
C31 C36 S4 121.89(16)
C38 C37 C39 109.0(2)
C38 C37 C34 111.7(2)
C39 C37 C34 109.9(2)
C38 C37 C40 109.5(3)
C39 C37 C40 107.7(3)
C34 C37 C40 108.9(2)
O12 S4 O11 117.84(10)
O12 S4 C36 108.18(10)
O11 S4 C36 108.08(10)
O12 S4 C2 107.57(10)
O11 S4 C2 110.09(10)
C36 S4 C2 104.24(10)
C41 O14 V1 138.53(17)
O14 C41 C42 115.8(3)
O14 C41 C42X 123.9(4)
C41 C42 C43 116.2(5)
C41 C42X C43X 104.7(7)
C44X O15 V1 123.2(3)
C44 O15 V1 126.0(2)
O15 C44 C45 111.0(4)
C44 C45 C46 107.4(5)
O15 C44X C45X 113.3(7)
C44X C45X C46 114.1(8)
N1 C47 C48 179.3(4)
N2 C49 C50 175.6(12)
N3 C51 C52 174(3)

loop_
_geom_bond_atom_site_label_1
_geom_bond_atom_site_label_2
_geom_bond_distance
V1 O13 1.5817(16)
V1 O14 1.7759(17)
V1 O1 1.9273(15)
V1 O2 1.9508(16)
V1 O15 2.0491(16)
V1 O5 2.3782(17)
O1 C1 1.323(2)
O2 C11 1.307(3)
O3 C21 1.354(3)
O4 C31 1.338(3)
C1 C6 1.405(3)
C1 C2 1.408(3)
C2 C3 1.399(3)
C2 S4 1.766(2)
C3 C4 1.390(3)
C4 C5 1.403(3)
C4 C7 1.537(3)
C5 C6 1.391(3)
C6 S1 1.760(2)
C7 C10X 1.481(9)
C7 C10 1.491(6)
C7 C8 1.512(6)
C7 C9X 1.516(9)
C7 C8X 1.581(9)
C7 C9 1.598(6)
S1 O6 1.4373(17)
S1 O5 1.4591(16)
S1 C12 1.753(2)
C11 C12 1.416(3)
C11 C16 1.418(3)
C12 C13 1.402(3)
C13 C14 1.389(3)
C14 C15 1.401(3)
C14 C17 1.529(3)
C15 C16 1.383(3)
C16 S2 1.765(2)
C17 C18 1.531(3)
C17 C19 1.535(4)
C17 C20 1.538(3)
S2 O7 1.4381(16)
S2 O8 1.4514(17)
S2 C22 1.765(2)
C21 C26 1.395(3)
C21 C22 1.402(3)
C22 C23 1.382(3)
C23 C24 1.398(3)
C24 C25 1.384(4)
C24 C27 1.529(3)
C25 C26 1.388(3)
C26 S3 1.761(2)
C27 C28 1.525(5)
C27 C30 1.528(5)
C27 C29 1.553(5)
S3 O10 1.4327(19)
S3 O9 1.4485(19)
S3 C32 1.775(2)
C31 C32 1.403(3)
C31 C36 1.410(3)
C32 C33 1.397(3)
C33 C34 1.388(3)
C34 C35 1.394(3)
C34 C37 1.533(3)
C35 C36 1.393(3)
C36 S4 1.764(2)
C37 C38 1.515(4)
C37 C39 1.522(4)
C37 C40 1.549(5)
S4 O12 1.4363(16)
S4 O11 1.4477(16)
O14 C41 1.412(3)
C41 C42 1.443(5)
C41 C42X 1.451(8)
C42 C43 1.605(6)
C42X C43X 1.613(8)
O15 C44X 1.444(7)
O15 C44 1.486(5)
C44 C45 1.497(7)
C45 C46 1.544(7)
C46 C45X 1.514(9)
C44X C45X 1.471(11)
N1 C47 1.129(5)
C47 C48 1.452(5)
N2 C49 1.192(10)
C49 C50 1.486(10)
N3 C51 1.159(15)
C51 C52 1.446(16)

loop_
_geom_hbond_atom_site_label_D
_geom_hbond_atom_site_label_H
_geom_hbond_atom_site_label_A
_geom_hbond_distance_DH
_geom_hbond_distance_HA
_geom_hbond_distance_DA
_geom_hbond_angle_DHA
_geom_hbond_site_symmetry_A
O3 H3 O9 0.84 2.11 2.820(2) 143 .
O3 H3 O5 0.84 2.32 2.798(2) 117 8_755
O4 H4 O11 0.84 1.92 2.677(2) 148 .

loop_
_geom_torsion_atom_site_label_1
_geom_torsion_atom_site_label_2
_geom_torsion_atom_site_label_3
_geom_torsion_atom_site_label_4
_geom_torsion
O13 V1 O1 C1 146.43(18)
O14 V1 O1 C1 42.40(19)
O2 V1 O1 C1 -115.77(18)
O15 V1 O1 C1 -60.9(3)
O5 V1 O1 C1 -38.58(17)
O13 V1 O2 C11 135.4(2)
O14 V1 O2 C11 -60.1(3)
O1 V1 O2 C11 38.03(19)
O15 V1 O2 C11 -128.0(2)
O5 V1 O2 C11 -46.11(19)
V1 O1 C1 C6 60.7(3)
V1 O1 C1 C2 -123.13(19)
O1 C1 C2 C3 -173.24(19)
C6 C1 C2 C3 3.2(3)
O1 C1 C2 S4 4.6(3)
C6 C1 C2 S4 -178.99(15)
C1 C2 C3 C4 -1.8(3)
S4 C2 C3 C4 -179.63(18)
C2 C3 C4 C5 -0.3(3)
C2 C3 C4 C7 -179.5(2)
C3 C4 C5 C6 0.7(3)
C7 C4 C5 C6 180.0(2)
C4 C5 C6 C1 0.9(3)
C4 C5 C6 S1 -176.08(18)
O1 C1 C6 C5 173.7(2)
C2 C1 C6 C5 -2.8(3)
O1 C1 C6 S1 -9.3(3)
C2 C1 C6 S1 174.25(15)
C3 C4 C7 C10X 57.3(9)
C5 C4 C7 C10X -122.0(8)
C3 C4 C7 C10 -132.8(4)
C5 C4 C7 C10 48.0(5)
C3 C4 C7 C8 -4.4(5)
C5 C4 C7 C8 176.4(4)
C3 C4 C7 C9X -177.4(7)
C5 C4 C7 C9X 3.3(8)
C3 C4 C7 C8X -62.5(6)
C5 C4 C7 C8X 118.3(6)
C3 C4 C7 C9 109.9(3)
C5 C4 C7 C9 -69.3(4)
C5 C6 S1 O6 1.5(2)
C1 C6 S1 O6 -175.60(16)
C5 C6 S1 O5 128.18(18)
C1 C6 S1 O5 -48.93(18)
C5 C6 S1 C12 -116.60(18)
C1 C6 S1 C12 66.29(19)
O6 S1 O5 V1 179.89(9)
C12 S1 O5 V1 -57.05(12)
C6 S1 O5 V1 59.11(11)
O14 V1 O5 S1 -121.68(11)
O1 V1 O5 S1 -24.87(10)
O2 V1 O5 S1 63.57(10)
O15 V1 O5 S1 148.64(11)
V1 O2 C11 C12 23.0(3)
V1 O2 C11 C16 -155.70(16)
O2 C11 C12 C13 -177.3(2)
C16 C11 C12 C13 1.5(3)
O2 C11 C12 S1 6.3(3)
C16 C11 C12 S1 -174.94(15)
O6 S1 C12 C13 -30.8(2)
O5 S1 C12 C13 -158.91(16)
C6 S1 C12 C13 86.59(18)
O6 S1 C12 C11 145.78(17)
O5 S1 C12 C11 17.7(2)
C6 S1 C12 C11 -96.79(18)
C11 C12 C13 C14 0.4(3)
S1 C12 C13 C14 177.02(17)
C12 C13 C14 C15 -1.1(3)
C12 C13 C14 C17 -180.0(2)
C13 C14 C15 C16 -0.2(3)
C17 C14 C15 C16 178.7(2)
C14 C15 C16 C11 2.3(3)
C14 C15 C16 S2 -176.87(17)
O2 C11 C16 C15 176.02(19)
C12 C11 C16 C15 -2.9(3)
O2 C11 C16 S2 -4.8(3)
C12 C11 C16 S2 176.33(15)
C13 C14 C17 C18 -6.1(3)
C15 C14 C17 C18 175.1(2)
C13 C14 C17 C19 113.9(2)
C15 C14 C17 C19 -64.9(3)
C13 C14 C17 C20 -126.2(2)
C15 C14 C17 C20 55.0(3)
C15 C16 S2 O7 118.93(18)
C11 C16 S2 O7 -60.31(19)
C15 C16 S2 O8 -9.3(2)
C11 C16 S2 O8 171.43(16)
C15 C16 S2 C22 -124.61(18)
C11 C16 S2 C22 56.15(19)
O3 C21 C22 C23 -179.5(2)
C26 C21 C22 C23 1.6(3)
O3 C21 C22 S2 -6.8(3)
C26 C21 C22 S2 174.27(16)
O7 S2 C22 C23 -10.9(2)
O8 S2 C22 C23 115.93(18)
C16 S2 C22 C23 -128.69(18)
O7 S2 C22 C21 176.19(17)
O8 S2 C22 C21 -56.9(2)
C16 S2 C22 C21 58.4(2)
C21 C22 C23 C24 0.5(3)
S2 C22 C23 C24 -172.28(19)
C22 C23 C24 C25 -1.8(4)
C22 C23 C24 C27 176.2(2)
C23 C24 C25 C26 1.0(4)
C27 C24 C25 C26 -176.9(2)
C24 C25 C26 C21 1.1(4)
C24 C25 C26 S3 178.98(19)
O3 C21 C26 C25 178.8(2)
C22 C21 C26 C25 -2.4(3)
O3 C21 C26 S3 0.9(3)
C22 C21 C26 S3 179.76(16)
C25 C24 C27 C28 -123.6(4)
C23 C24 C27 C28 58.6(4)
C25 C24 C27 C30 2.8(4)
C23 C24 C27 C30 -175.1(3)
C25 C24 C27 C29 119.7(3)
C23 C24 C27 C29 -58.1(3)
C25 C26 S3 O10 -9.6(2)
C21 C26 S3 O10 168.30(18)
C25 C26 S3 O9 -138.63(19)
C21 C26 S3 O9 39.3(2)
C25 C26 S3 C32 107.83(19)
C21 C26 S3 C32 -74.3(2)
O4 C31 C32 C33 175.9(2)
C36 C31 C32 C33 -3.3(3)
O4 C31 C32 S3 -0.4(3)
C36 C31 C32 S3 -179.51(16)
O10 S3 C32 C33 -99.0(2)
O9 S3 C32 C33 29.7(2)
C26 S3 C32 C33 144.19(18)
O10 S3 C32 C31 77.4(2)
O9 S3 C32 C31 -153.82(18)
C26 S3 C32 C31 -39.4(2)
C31 C32 C33 C34 -0.3(4)
S3 C32 C33 C34 176.10(19)
C32 C33 C34 C35 3.4(4)
C32 C33 C34 C37 -178.4(2)
C33 C34 C35 C36 -2.7(3)
C37 C34 C35 C36 179.0(2)
C34 C35 C36 C31 -1.0(3)
C34 C35 C36 S4 178.01(18)
O4 C31 C36 C35 -175.2(2)
C32 C31 C36 C35 3.9(3)
O4 C31 C36 S4 5.9(3)
C32 C31 C36 S4 -175.02(16)
C33 C34 C37 C38 7.7(4)
C35 C34 C37 C38 -174.1(3)
C33 C34 C37 C39 128.9(3)
C35 C34 C37 C39 -52.9(3)
C33 C34 C37 C40 -113.4(3)
C35 C34 C37 C40 64.8(3)
C35 C36 S4 O12 40.8(2)
C31 C36 S4 O12 -140.24(18)
C35 C36 S4 O11 169.39(17)
C31 C36 S4 O11 -11.6(2)
C35 C36 S4 C2 -73.50(19)
C31 C36 S4 C2 105.49(19)
C3 C2 S4 O12 -11.3(2)
C1 C2 S4 O12 170.81(16)
C3 C2 S4 O11 -140.90(17)
C1 C2 S4 O11 41.2(2)
C3 C2 S4 C36 103.40(18)
C1 C2 S4 C36 -74.49(19)
O13 V1 O14 C41 -10.0(3)
O1 V1 O14 C41 89.4(2)
O2 V1 O14 C41 -174.2(2)
O15 V1 O14 C41 -107.2(2)
O5 V1 O14 C41 172.0(3)
V1 O14 C41 C42 29.3(4)
V1 O14 C41 C42X 96.2(5)
O14 C41 C42 C43 70.1(6)
C42X C41 C42 C43 -45.2(7)
O14 C41 C42X C43X -64.1(9)
C42 C41 C42X C43X 37.0(7)
O13 V1 O15 C44X 37.4(5)
O14 V1 O15 C44X 140.3(5)
O1 V1 O15 C44X -115.3(6)
O2 V1 O15 C44X -59.9(5)
O5 V1 O15 C44X -137.8(5)
O13 V1 O15 C44 77.3(3)
O14 V1 O15 C44 -179.8(3)
O1 V1 O15 C44 -75.4(4)
O2 V1 O15 C44 -20.1(3)
O5 V1 O15 C44 -97.9(3)
C44X O15 C44 C45 -48.8(7)
V1 O15 C44 C45 -145.8(4)
O15 C44 C45 C46 173.4(4)
C44 C45 C46 C45X 27.8(7)
C44 O15 C44X C45X 29.1(9)
V1 O15 C44X C45X 135.4(9)
O15 C44X C45X C46 170.5(8)
C45 C46 C45X C44X -48.4(8)
